data_2107491
loop_
_publ_author_name
'Hejny, Clivia'
'Kahlenberg, Volker'
'Eberhard, Tim'
'Kr\"uger, Hannes'

_publ_section_title
;
 Melilite-like modulation and temperature-dependent evolution in the
 framework structure of K~2~Sc[Si~2~O~6~]F
;
_journal_coeditor_code DK5040
_journal_issue 2
_journal_name_full 'Acta Crystallographica Section B'
_journal_page_first 209
_journal_page_last 222
_journal_paper_doi 10.1107/S2052520615024865
_journal_volume 72
_journal_year 2016
_chemical_formula_sum 'F K2 O6 Sc Si2'
_chemical_formula_weight 294.3
_chemical_name_systematic ' ?'
_space_group_IT_number 136
_symmetry_cell_setting tetragonal
_symmetry_space_group_name_Hall '-P 4n 2n'
_symmetry_space_group_name_H-M 'P 42/m n m'
_cell_angle_alpha 90
_cell_angle_beta 90
_cell_angle_gamma 90
_cell_formula_units_Z 4
_cell_length_a 8.9622(4)
_cell_length_b 8.9622(4)
_cell_length_c 8.2705(4)
_cell_measurement_reflns_used 5195
_cell_measurement_temperature 293
_cell_measurement_theta_max 29.29
_cell_measurement_theta_min 3
_cell_modulation_dimension 2
_cell_volume 664.30(5)
_computing_cell_refinement
;
CrysAlisPro, Agilent Technologies,
Version 1.171.36.20 (release 27-06-2012 CrysAlis171 .NET)
(compiled Jul 11 2012,15:38:31)
;
_computing_data_collection
;
CrysAlisPro, Agilent Technologies,
Version 1.171.36.20 (release 27-06-2012 CrysAlis171 .NET)
(compiled Jul 11 2012,15:38:31)
;
_computing_data_reduction
;
CrysAlisPro, Agilent Technologies,
Version 1.171.36.20 (release 27-06-2012 CrysAlis171 .NET)
(compiled Jul 11 2012,15:38:31)
;
_diffrn_ambient_temperature 293
_diffrn_detector_area_resol_mean 10.3575
_diffrn_measured_fraction_theta_full 0.98
_diffrn_measured_fraction_theta_max 0.92
_diffrn_measurement_device 'four-cycle diffractometer'
_diffrn_measurement_device_type 'Xcalibur, Ruby, Gemini ultra'
_diffrn_measurement_method '\w scans'
_diffrn_radiation_monochromator graphite
_diffrn_radiation_probe x-ray
_diffrn_radiation_source 'Enhance (Mo) X-ray Source'
_diffrn_radiation_type 'Mo K\a'
_diffrn_radiation_wavelength 0.71073
_diffrn_reflns_av_R_equivalents 0.056
_diffrn_reflns_av_unetI/netI 0.0306
_diffrn_reflns_limit_h_max 12
_diffrn_reflns_limit_h_min -11
_diffrn_reflns_limit_index_m_1_max 1
_diffrn_reflns_limit_index_m_1_min -1
_diffrn_reflns_limit_index_m_2_max 1
_diffrn_reflns_limit_index_m_2_min -1
_diffrn_reflns_limit_k_max 12
_diffrn_reflns_limit_k_min -12
_diffrn_reflns_limit_l_max 9
_diffrn_reflns_limit_l_min -11
_diffrn_reflns_number 38281
_diffrn_reflns_theta_full 27.95
_diffrn_reflns_theta_max 29.35
_diffrn_reflns_theta_min 3.01
_exptl_absorpt_coefficient_mu 2.721
_exptl_absorpt_correction_T_max 0.676
_exptl_absorpt_correction_T_min 0.443
_exptl_absorpt_correction_type analytical
_exptl_absorpt_process_details
;
CrysAlisPro, Agilent Technologies,
Version 1.171.36.20 (release 27-06-2012 CrysAlis171 .NET)
(compiled Jul 11 2012,15:38:31)
Analytical numeric absorption correction using a multifaceted crystal
            model based on expressions derived by R.C. Clark & J.S. Reid.
(Clark, R. C. & Reid, J. S. (1995). Acta Cryst. A51, 887-897)
;
_exptl_crystal_colour
;
;
_exptl_crystal_density_diffrn 2.9419
_exptl_crystal_description
;
;
_exptl_crystal_F_000 576
_exptl_crystal_size_max 0.448
_exptl_crystal_size_mid 0.372
_exptl_crystal_size_min 0.209
_refine_diff_density_max 2.77
_refine_diff_density_min -3.32
_refine_ls_extinction_coef 9100(400)
_refine_ls_extinction_method 'B-C type 1 Gaussian isotropic (Becker & Coppens, 1974)'
_refine_ls_goodness_of_fit_gt 2.31
_refine_ls_goodness_of_fit_ref 1.82
_refine_ls_number_constraints 0
_refine_ls_number_parameters 187
_refine_ls_number_reflns 3986
_refine_ls_number_restraints 0
_refine_ls_R_factor_all 0.0990
_refine_ls_R_factor_gt 0.0498
_refine_ls_shift/su_max 0.0336
_refine_ls_shift/su_mean 0.0037
_refine_ls_structure_factor_coef F
_refine_ls_weighting_details w=1/(\s^2^(F)+0.0001F^2^)
_refine_ls_weighting_scheme sigma
_refine_ls_wR_factor_gt 0.0619
_refine_ls_wR_factor_ref 0.0674
_reflns_number_gt 2178
_reflns_number_total 3986
_reflns_threshold_expression I>3\s(I)
_cod_data_source_file dk5040sup1.cif
_cod_data_source_block III_173K
_cod_depositor_comments
;
The following automatic conversions were performed:

'_diffrn_radiation_probe' value 'X-ray' changed to 'x-ray' according
to
/usr/data/users/saulius/crontab/automatic-downloads/rss-feeds/IUCr/lib/dictionaries/cif_core.dic
dictionary named 'cif_core.dic' version 2.4.2 from 2011-04-26.

Automatic conversion script
Id: cif_fix_values 4268 2015-11-12 08:31:59Z antanas 
;
_cod_original_sg_symbol_H-M 'P 42/m 21/n 2/m'
_cod_original_formula_sum 'F1 K2 O6 Sc1 Si2'
_cod_database_code 2107491

loop_
_space_group_symop_id
_space_group_symop_operation_xyz
1 x,y,z
2 -x,-y,z
3 -y+0.5,x+0.5,z+0.5
4 y+0.5,-x+0.5,z+0.5
5 -x+0.5,y+0.5,-z+0.5
6 x+0.5,-y+0.5,-z+0.5
7 y,x,-z
8 -y,-x,-z
9 -x,-y,-z
10 x,y,-z
11 y+0.5,-x+0.5,-z+0.5
12 -y+0.5,x+0.5,-z+0.5
13 x+0.5,-y+0.5,z+0.5
14 -x+0.5,y+0.5,z+0.5
15 -y,-x,z
16 y,x,z

loop_
_space_group_symop_ssg_id
_space_group_symop_ssg_operation_algebraic
1 x1,x2,x3,x4,x5
2 -x1,-x2,x3,-x4,-x5
3 -x2+1/2,x1+1/2,x3+1/2,-x5+1/2,x4+1/2
4 x2+1/2,-x1+1/2,x3+1/2,x5+1/2,-x4+1/2
5 -x1+1/2,x2+1/2,-x3+1/2,x5,x4
6 x1+1/2,-x2+1/2,-x3+1/2,-x5,-x4
7 x2,x1,-x3,x4+1/2,-x5+1/2
8 -x2,-x1,-x3,-x4+1/2,x5+1/2
9 -x1,-x2,-x3,-x4,-x5
10 x1,x2,-x3,x4,x5
11 x2+1/2,-x1+1/2,-x3+1/2,x5+1/2,-x4+1/2
12 -x2+1/2,x1+1/2,-x3+1/2,-x5+1/2,x4+1/2
13 x1+1/2,-x2+1/2,x3+1/2,-x5,-x4
14 -x1+1/2,x2+1/2,x3+1/2,x5,x4
15 -x2,-x1,x3,-x4+1/2,x5+1/2
16 x2,x1,x3,x4+1/2,-x5+1/2

loop_
_atom_site_label
_atom_site_type_symbol
_atom_site_fract_x
_atom_site_fract_y
_atom_site_fract_z
_atom_site_adp_type
_atom_site_U_iso_or_equiv
_atom_site_site_symmetry_multiplicity
_atom_site_occupancy
_atom_site_calc_flag
Sc Sc 0.5 0 0.25 Uani 0.00357(15) 4 1 d
K1 K 0.79283(5) 0.20717(5) 0 Uani 0.01151(17) 4 1 d
K2 K 0.34303(5) 0.34303(5) 0 Uani 0.0179(2) 4 1 d
Si Si 0.12251(4) 0.12251(4) 0.19664(7) Uani 0.00440(15) 8 1 d
O1 O 0 0 0.2586(3) Uani 0.0082(5) 4 1 d
O2 O 0.11637(16) 0.11637(16) 0 Uani 0.0111(5) 4 1 d
F F 0.5 0 0 Uani 0.0107(5) 4 1 d
O3 O 0.07260(12) 0.28133(11) 0.25896(14) Uani 0.0099(3) 16 1 d

loop_
_atom_site_aniso_label
_atom_site_aniso_type_symbol
_atom_site_aniso_U_11
_atom_site_aniso_U_22
_atom_site_aniso_U_33
_atom_site_aniso_U_12
_atom_site_aniso_U_13
_atom_site_aniso_U_23
Sc Sc 0.0030(2) 0.0030(2) 0.0047(3) 0 0 0
K1 K 0.0123(3) 0.0123(3) 0.0100(4) 0.0045(3) 0 0
K2 K 0.0214(3) 0.0214(3) 0.0110(4) -0.0137(3) 0 0
Si Si 0.0040(2) 0.0040(2) 0.0051(3) -0.0001(2) -0.00002(15) -0.00002(15)
O1 O 0.0081(7) 0.0081(7) 0.0085(12) -0.0034(8) 0 0
O2 O 0.0140(7) 0.0140(7) 0.0052(12) -0.0033(9) 0 0
F F 0.0143(9) 0.0114(9) 0.0063(10) -0.0021(7) 0 0
O3 O 0.0103(5) 0.0054(5) 0.0139(7) 0.0018(4) -0.0006(5) -0.0017(4)

loop_
_atom_site_displace_Fourier_atom_site_label
_atom_site_displace_Fourier_axis
_atom_site_displace_Fourier_wave_vector_seq_id
_atom_site_displace_Fourier_param_cos
_atom_site_displace_Fourier_param_sin
Sc x 1 0 -0.00473(5)
Sc y 1 0 -0.00788(5)
Sc z 1 -0.00037(6) 0
Sc x 2 0 -0.00788(5)
Sc y 2 0 0.00473(5)
Sc z 2 -0.00037(6) 0
Sc x 3 0 0.00073(6)
Sc y 3 0 0.00069(5)
Sc z 3 0.00055(9) 0
Sc x 4 0 -0.00069(5)
Sc y 4 0 0.00073(6)
Sc z 4 -0.00055(9) 0
K1 x 1 0.01551(7) 0.00598(6)
K1 y 1 0.01551(7) -0.00598(6)
K1 z 1 0 0
K1 x 2 -0.00623(7) 0.00190(7)
K1 y 2 -0.00623(7) 0.00190(7)
K1 z 2 0 0
K1 x 3 -0.00152(8) 0.00057(8)
K1 y 3 -0.00062(7) 0.00145(8)
K1 z 3 0 0
K1 x 4 0.00062(7) -0.00145(8)
K1 y 4 0.00152(8) -0.00057(8)
K1 z 4 0 0
K2 x 1 0.01831(9) -0.00988(9)
K2 y 1 -0.01831(9) 0.00988(9)
K2 z 1 0 0
K2 x 2 -0.00528(8) -0.00108(7)
K2 y 2 0.00528(8) -0.00108(7)
K2 z 2 0 0
K2 x 3 -0.00880(8) -0.00302(9)
K2 y 3 0.00748(8) 0.00269(9)
K2 z 3 0 0
K2 x 4 0.00748(8) -0.00269(9)
K2 y 4 -0.00880(8) 0.00302(9)
K2 z 4 0 0
Si x 1 0.00128(5) 0.00349(5)
Si y 1 -0.00128(5) -0.00349(5)
Si z 1 0 0
Si x 2 0.00508(5) -0.00806(5)
Si y 2 -0.00508(5) -0.00806(5)
Si z 2 0 0.00059(10)
Si x 3 -0.00040(6) -0.00037(7)
Si y 3 -0.00005(6) 0.00095(6)
Si z 3 0.00002(8) 0.00026(8)
Si x 4 -0.00005(6) -0.00095(6)
Si y 4 -0.00040(6) 0.00037(7)
Si z 4 0.00002(8) -0.00026(8)
O1 x 1 0 -0.0196(2)
O1 y 1 0 0.0196(2)
O1 z 1 0 0
O1 x 2 0 -0.00865(19)
O1 y 2 0 -0.00865(19)
O1 z 2 0 0
O1 x 3 0 0.0023(2)
O1 y 3 0 -0.0011(2)
O1 z 3 0.0000(3) 0
O1 x 4 0 0.0011(2)
O1 y 4 0 -0.0023(2)
O1 z 4 0.0000(3) 0
O2 x 1 0.0088(2) 0.0182(2)
O2 y 1 -0.0088(2) -0.0182(2)
O2 z 1 0 0
O2 x 2 0.0006(2) -0.00685(19)
O2 y 2 -0.0006(2) -0.00685(19)
O2 z 2 0 0
O2 x 3 0.0009(2) -0.0005(3)
O2 y 3 -0.0023(2) 0.0025(2)
O2 z 3 0 0
O2 x 4 -0.0023(2) -0.0025(2)
O2 y 4 0.0009(2) 0.0005(3)
O2 z 4 0 0
F x 1 0 -0.0158(2)
F y 1 0 -0.0011(2)
F z 1 0 0
F x 2 0 -0.0213(2)
F y 2 0 -0.0112(2)
F z 2 0 0
F x 3 0 -0.0033(3)
F y 3 0 0.0002(3)
F z 3 0 0
F x 4 0 -0.0030(3)
F y 4 0 -0.0008(3)
F z 4 0 0
O3 x 1 -0.01546(15) 0.01659(15)
O3 y 1 -0.00458(14) 0.00648(13)
O3 z 1 -0.00379(18) -0.01955(19)
O3 x 2 0.01806(15) -0.00397(14)
O3 y 2 0.00033(13) -0.01004(13)
O3 z 2 0.00389(18) 0.00372(19)
O3 x 3 0.00126(15) -0.00247(17)
O3 y 3 0.00154(15) 0.00062(14)
O3 z 3 -0.0029(2) 0.0000(2)
O3 x 4 0.00134(16) -0.00210(16)
O3 y 4 -0.00038(14) -0.00021(15)
O3 z 4 0.0018(2) 0.0003(2)

loop_
_atom_site_Fourier_wave_vector_seq_id
_jana_atom_site_fourier_wave_vector_q1_coeff
_jana_atom_site_fourier_wave_vector_q2_coeff
1 1 0
2 0 1
3 1 1
4 -1 1

loop_
_atom_site_U_Fourier_atom_site_label
_atom_site_U_Fourier_tens_elem
_atom_site_U_Fourier_wave_vector_seq_id
_atom_site_U_Fourier_param_cos
_atom_site_U_Fourier_param_sin
Sc U11 1 -0.0006(2) 0
Sc U22 1 -0.0001(2) 0
Sc U33 1 0.0004(3) 0
Sc U12 1 -0.00013(19) 0
Sc U13 1 0 0.00009(19)
Sc U23 1 0 -0.00010(19)
Sc U11 2 0.0001(2) 0
Sc U22 2 0.0006(2) 0
Sc U33 2 -0.0004(3) 0
Sc U12 2 -0.00013(19) 0
Sc U13 2 0 0.00010(19)
Sc U23 2 0 0.00009(19)
K1 U11 1 -0.0015(3) 0.0012(3)
K1 U22 1 0.0015(3) 0.0012(3)
K1 U33 1 0 -0.0002(5)
K1 U12 1 0 0.0006(4)
K1 U13 1 0 0
K1 U23 1 0 0
K1 U11 2 0.0022(3) -0.0006(3)
K1 U22 2 -0.0022(3) 0.0006(3)
K1 U33 2 0 0
K1 U12 2 0 0
K1 U13 2 0 0
K1 U23 2 0 0
K2 U11 1 0.0019(4) -0.0007(4)
K2 U22 1 -0.0019(4) 0.0007(4)
K2 U33 1 0 0
K2 U12 1 0 0
K2 U13 1 0 0
K2 U23 1 0 0
K2 U11 2 0.0003(4) -0.0150(4)
K2 U22 2 -0.0003(4) -0.0150(4)
K2 U33 2 0 0.0005(6)
K2 U12 2 0 0.0163(5)
K2 U13 2 0 0
K2 U23 2 0 0
Si U11 1 0.0000(2) -0.0001(3)
Si U22 1 0.0000(2) 0.0001(3)
Si U33 1 0 0
Si U12 1 0 0
Si U13 1 -0.0002(2) 0.0000(2)
Si U23 1 0.0002(2) 0.0000(2)
Si U11 2 -0.0003(2) 0.0001(2)
Si U22 2 0.0003(2) 0.0001(2)
Si U33 2 0 -0.0001(4)
Si U12 2 0 -0.0007(3)
Si U13 2 -0.0001(2) -0.0001(2)
Si U23 2 0.0001(2) -0.0001(2)
O1 U11 1 -0.0013(11) 0
O1 U22 1 0.0013(11) 0
O1 U33 1 0 0
O1 U12 1 0 0
O1 U13 1 0 0.0039(9)
O1 U23 1 0 -0.0039(9)
O1 U11 2 0.0004(10) 0
O1 U22 2 -0.0004(10) 0
O1 U33 2 0 0
O1 U12 2 0 0
O1 U13 2 0 0.0003(8)
O1 U23 2 0 0.0003(8)
O2 U11 1 -0.0042(11) -0.0039(12)
O2 U22 1 0.0042(11) 0.0039(12)
O2 U33 1 0 0
O2 U12 1 0 0
O2 U13 1 0 0
O2 U23 1 0 0
O2 U11 2 0.0000(11) -0.0007(9)
O2 U22 2 0.0000(11) -0.0007(9)
O2 U33 2 0 -0.0007(17)
O2 U12 2 0 0.0010(12)
O2 U13 2 0 0
O2 U23 2 0 0
F U11 1 -0.0025(13) 0
F U22 1 -0.0006(11) 0
F U33 1 0.0000(14) 0
F U12 1 -0.0001(10) 0
F U13 1 0 0
F U23 1 0 0
F U11 2 -0.0011(13) 0
F U22 2 0.0023(11) 0
F U33 2 0.0002(14) 0
F U12 2 0.0000(10) 0
F U13 2 0 0
F U23 2 0 0
O3 U11 1 0.0016(8) 0.0021(8)
O3 U22 1 0.0017(6) -0.0007(6)
O3 U33 1 0.0035(10) 0.0038(10)
O3 U12 1 0.0005(6) -0.0005(6)
O3 U13 1 -0.0020(7) -0.0021(7)
O3 U23 1 -0.0019(6) -0.0006(6)
O3 U11 2 -0.0022(7) 0.0022(8)
O3 U22 2 0.0003(6) 0.0000(6)
O3 U33 2 -0.0007(10) -0.0012(10)
O3 U12 2 -0.0005(6) -0.0012(6)
O3 U13 2 0.0000(7) 0.0016(7)
O3 U23 2 0.0003(6) 0.0003(6)

loop_
_atom_type_symbol
_atom_type_scat_dispersion_real
_atom_type_scat_dispersion_imag
_atom_type_scat_source
F 0.0171 0.0103 'International Tables Vol C tables 4.2.6.8 and 6.1.1.1'
K 0.2009 0.2494 'International Tables Vol C tables 4.2.6.8 and 6.1.1.1'
O 0.0106 0.0060 'International Tables Vol C tables 4.2.6.8 and 6.1.1.1'
Sc 0.2519 0.3716 'International Tables Vol C tables 4.2.6.8 and 6.1.1.1'
Si 0.0817 0.0704 'International Tables Vol C tables 4.2.6.8 and 6.1.1.1'

loop_
_cell_wave_vector_seq_id
_cell_wave_vector_x
_cell_wave_vector_y
_cell_wave_vector_z
1 0.298700 0.298700 0.000000
2 -0.298700 0.298700 0.000000

loop_
_geom_bond_atom_site_label_1
_geom_bond_atom_site_label_2
_geom_bond_site_ssg_symmetry_2
_geom_bond_distance_av
_geom_bond_distance_min
_geom_bond_distance_max
Sc F . 2.0737(13) 2.062(2) 2.0868(15)
Sc F 3_54555 2.0739(13) 2.062(2) 2.0868(15)
Sc O3 5_54555 2.078(5) 2.051(5) 2.104(5)
Sc O3 6_55555 2.077(5) 2.051(5) 2.104(5)
Sc O3 15_65555 2.078(5) 2.051(5) 2.104(5)
Sc O3 16_55555 2.077(5) 2.051(5) 2.104(5)
K1 O2 1_65555 3.025(8) 2.863(8) 3.250(8)
K1 O2 2_65555 3.021(8) 2.863(8) 3.250(8)
K1 O3 4_55455 2.809(7) 2.701(7) 2.951(7)
K1 O3 6_55555 2.817(7) 2.701(7) 2.951(7)
K1 O3 11_55555 2.809(7) 2.701(7) 2.951(7)
K1 O3 13_55455 2.817(7) 2.701(7) 2.951(7)
K2 O1 3_55455 2.830(4) 2.641(5) 3.011(5)
K2 O1 5_55555 2.830(4) 2.641(5) 3.011(5)
K2 O2 . 2.897(9) 2.800(9) 2.958(9)
K2 O3 . 3.282(7) 2.772(7) 3.766(7)
K2 O3 3_55455 3.067(7) 2.787(7) 3.676(6)
K2 O3 6_55555 3.090(7) 2.787(7) 3.676(6)
K2 O3 7_55555 3.299(7) 2.772(7) 3.766(7)
K2 O3 10_55555 3.282(7) 2.772(7) 3.766(7)
K2 O3 12_55555 3.067(7) 2.787(7) 3.676(6)
K2 O3 13_55455 3.090(7) 2.787(7) 3.676(6)
K2 O3 16_55555 3.299(7) 2.772(7) 3.766(7)
Si O1 . 1.648(4) 1.630(6) 1.668(5)
Si O2 . 1.636(2) 1.624(2) 1.648(2)
Si O3 . 1.591(6) 1.574(6) 1.610(6)
Si O3 16_55555 1.592(6) 1.574(6) 1.610(6)
